data_7111758
loop_
_publ_author_name
'Rivers, Joseph H.'
'Jones, Richard A.'

_publ_section_title
;
 Synthesis and structures of the homoleptic cations [M(PMe3)5]+ (M = Rh,
 Ir)
;
_journal_issue 24
_journal_name_full 'Chemical Communications'
_journal_page_first 4300
_journal_page_last 4302
_journal_paper_doi 10.1039/c0cc00892c
_journal_volume 46
_journal_year 2010
_chemical_formula_moiety 'C15 H45 P5 Rh, C5 H F6 N2'
_chemical_formula_sum 'C20 H46 F6 N2 P5 Rh'
_chemical_formula_weight 686.35
_chemical_name_common
;pentakis(trimethylphosphine)rhodium(i) bis(3,5-
trifluoromethyl)pyrazolate
;
_chemical_name_systematic
;
pentakis(trimethylphosphine)rhodium(I) bis(3,5-trifluoromethyl)pyrazolate
;
_space_group_IT_number 2
_symmetry_cell_setting triclinic
_symmetry_space_group_name_Hall '-P 1'
_symmetry_space_group_name_H-M 'P -1'
_atom_sites_solution_hydrogens geom
_atom_sites_solution_primary direct
_atom_sites_solution_secondary difmap
_audit_creation_method SHELXL-97
_cell_angle_alpha 88.422(4)
_cell_angle_beta 75.798(3)
_cell_angle_gamma 77.305(3)
_cell_formula_units_Z 2
_cell_length_a 9.4967(11)
_cell_length_b 12.0818(14)
_cell_length_c 14.6363(17)
_cell_measurement_reflns_used 22713
_cell_measurement_temperature 100(2)
_cell_measurement_theta_max 54.92
_cell_measurement_theta_min 6.28
_cell_volume 1587.6(3)
_computing_cell_refinement 'CrystalClear (Rigaku Inc., 2008)'
_computing_data_collection 'CrystalClear (Rigaku Inc., 2008)'
_computing_data_reduction 'CrystalClear (Rigaku Inc., 2008)'
_computing_molecular_graphics 'Ortep-3 for Windows (Farrugia, 1997)'
_computing_publication_material 'CIFTAB (Sheldrick, 2008)'
_computing_structure_refinement 'XL SHELXTL/PC, Siemens Analytical'
_computing_structure_solution
;

SIR97 - Altomare A., Burla M.C., Camalli M., Cascarano G.L., Giacovazzo C.,
Guagliardi A., Moliterni A.G.G., Polidori G.,Spagna R.
;
_diffrn_ambient_temperature 100(2)
_diffrn_detector_area_resol_mean 28.5714
_diffrn_measured_fraction_theta_full 0.996
_diffrn_measured_fraction_theta_max 0.996
_diffrn_measurement_device_type 'Rigaku AFC-12 with Saturn 724+CCD'
_diffrn_measurement_method \w-scan
_diffrn_radiation_monochromator graphite
_diffrn_radiation_source 'fine-focus sealed tube'
_diffrn_radiation_type MoK\a
_diffrn_radiation_wavelength 0.71069
_diffrn_reflns_av_R_equivalents 0.0226
_diffrn_reflns_av_sigmaI/netI 0.0191
_diffrn_reflns_limit_h_max 12
_diffrn_reflns_limit_h_min -12
_diffrn_reflns_limit_k_max 15
_diffrn_reflns_limit_k_min -15
_diffrn_reflns_limit_l_max 18
_diffrn_reflns_limit_l_min -18
_diffrn_reflns_number 27263
_diffrn_reflns_theta_full 27.46
_diffrn_reflns_theta_max 27.46
_diffrn_reflns_theta_min 3.14
_exptl_absorpt_coefficient_mu 0.837
_exptl_absorpt_correction_T_max 0.92
_exptl_absorpt_correction_T_min 0.66
_exptl_absorpt_correction_type multi-scan
_exptl_absorpt_process_details
;
Abscor. T. Higashi (2001).
The Rigaku Corporation, Tokyo, Japan.
;
_exptl_crystal_colour orange
_exptl_crystal_density_diffrn 1.436
_exptl_crystal_density_method 'not measured'
_exptl_crystal_description prism
_exptl_crystal_F_000 708
_exptl_crystal_size_max 0.46
_exptl_crystal_size_mid 0.25
_exptl_crystal_size_min 0.1
_refine_diff_density_max 0.802
_refine_diff_density_min -1.247
_refine_diff_density_rms 0.060
_refine_ls_extinction_method none
_refine_ls_goodness_of_fit_ref 0.974
_refine_ls_hydrogen_treatment constr
_refine_ls_matrix_type full
_refine_ls_number_parameters 486
_refine_ls_number_reflns 7227
_refine_ls_number_restraints 30
_refine_ls_restrained_S_all 0.985
_refine_ls_R_factor_all 0.0309
_refine_ls_R_factor_gt 0.0294
_refine_ls_shift/su_max 0.002
_refine_ls_shift/su_mean 0.000
_refine_ls_structure_factor_coef Fsqd
_refine_ls_weighting_details 'calc w=1/[\s^2^(Fo^2^)+(0.0285P)^2^+2.2373P] where P=(Fo^2^+2Fc^2^)/3'
_refine_ls_weighting_scheme calc
_refine_ls_wR_factor_gt 0.0703
_refine_ls_wR_factor_ref 0.0714
_reflns_number_gt 6910
_reflns_number_total 7227
_reflns_threshold_expression >2sigma(I)
_cod_data_source_file c0cc00892csup1.cif
_cod_data_source_block RhP5Pz
_cod_original_sg_symbol_H-M P-1
_cod_database_code 7111758

loop_
_symmetry_equiv_pos_as_xyz
'x, y, z'
'-x, -y, -z'

loop_
_atom_site_label
_atom_site_type_symbol
_atom_site_fract_x
_atom_site_fract_y
_atom_site_fract_z
_atom_site_U_iso_or_equiv
_atom_site_adp_type
_atom_site_occupancy
_atom_site_symmetry_multiplicity
_atom_site_calc_flag
_atom_site_refinement_flags
_atom_site_disorder_assembly
_atom_site_disorder_group
Rh1 Rh 0.957863(16) 0.800542(14) 0.767415(11) 0.02493(5) Uani 1 1 d . . .
N1 N 0.4451(2) 0.28221(15) 0.81556(14) 0.0315(4) Uani 1 1 d . . .
F1A F 0.7297(10) 0.3234(8) 0.8540(7) 0.099(4) Uani 0.56 1 d PD A 1
F2A F 0.5371(8) 0.4523(7) 0.9028(4) 0.0508(17) Uani 0.56 1 d PD A 1
F3A F 0.6837(6) 0.4807(4) 0.7769(3) 0.0636(13) Uani 0.56 1 d PD A 1
F1B F 0.6914(12) 0.3149(12) 0.8832(8) 0.063(2) Uani 0.44 1 d PD A 2
F2B F 0.5491(12) 0.4713(9) 0.8907(7) 0.085(4) Uani 0.44 1 d PD A 2
F3B F 0.7508(8) 0.4147(8) 0.7763(4) 0.090(3) Uani 0.44 1 d PD A 2
N2 N 0.3865(2) 0.24594(16) 0.74903(14) 0.0331(4) Uani 1 1 d . . .
F4A F 0.4491(14) 0.3369(15) 0.5153(10) 0.080(4) Uani 0.36 1 d PD A 1
F5A F 0.4936(12) 0.1697(9) 0.5302(7) 0.116(5) Uani 0.36 1 d PD A 1
F6A F 0.2639(12) 0.2637(15) 0.5877(10) 0.065(4) Uani 0.36 1 d PD A 1
F5B F 0.4430(6) 0.1482(4) 0.5582(4) 0.0633(13) Uani 0.64 1 d PD A 2
F6B F 0.2604(8) 0.2863(10) 0.5917(7) 0.089(3) Uani 0.64 1 d PD A 2
F4B F 0.4580(10) 0.3160(9) 0.5056(5) 0.083(3) Uani 0.64 1 d PD A 2
C1 C 0.6252(3) 0.3944(2) 0.82672(17) 0.0427(6) Uani 1 1 d D . .
C2 C 0.5425(2) 0.3441(2) 0.77184(16) 0.0334(5) Uani 1 1 d . A .
C3 C 0.5484(3) 0.3514(2) 0.67624(17) 0.0435(6) Uani 1 1 d . . .
H3 H 0.6059 0.3905 0.6295 0.052 Uiso 1 1 calc R A .
C4 C 0.4486(2) 0.28674(19) 0.66668(16) 0.0321(5) Uani 1 1 d . A .
C5 C 0.4064(3) 0.2608(3) 0.5805(2) 0.0462(6) Uani 1 1 d D . .
C9 C 0.7824(3) 0.8389(3) 1.0084(2) 0.0561(8) Uani 1 1 d . . .
H9A H 0.7110 0.8174 1.0627 0.084 Uiso 1 1 calc R B .
H9B H 0.7490 0.9192 0.9956 0.084 Uiso 1 1 calc R . .
H9C H 0.8805 0.8267 1.0222 0.084 Uiso 1 1 calc R . .
C10 C 0.5954(2) 0.7595(2) 0.9148(2) 0.0419(6) Uani 1 1 d . . .
H10A H 0.5464 0.7457 0.9800 0.063 Uiso 1 1 calc R B .
H10B H 0.5852 0.7018 0.8726 0.063 Uiso 1 1 calc R . .
H10C H 0.5488 0.8349 0.8970 0.063 Uiso 1 1 calc R . .
C11 C 0.8227(2) 0.61126(18) 0.95694(16) 0.0308(4) Uani 1 1 d . . .
H11A H 0.9227 0.5907 0.9680 0.046 Uiso 1 1 calc R B .
H11B H 0.8117 0.5552 0.9135 0.046 Uiso 1 1 calc R . .
H11C H 0.7483 0.6126 1.0169 0.046 Uiso 1 1 calc R . .
C12 C 1.1856(3) 0.6670(2) 0.91890(18) 0.0432(6) Uani 1 1 d . . .
H12A H 1.2630 0.6006 0.9250 0.065 Uiso 1 1 calc R B .
H12B H 1.0937 0.6653 0.9668 0.065 Uiso 1 1 calc R . .
H12C H 1.2188 0.7364 0.9278 0.065 Uiso 1 1 calc R . .
C13 C 1.1415(3) 0.5152(2) 0.7907(2) 0.0546(8) Uani 1 1 d . . .
H13A H 1.1350 0.4987 0.7269 0.082 Uiso 1 1 calc R B .
H13B H 1.0533 0.5012 0.8366 0.082 Uiso 1 1 calc R . .
H13C H 1.2311 0.4661 0.8034 0.082 Uiso 1 1 calc R . .
C14 C 1.3412(3) 0.6600(2) 0.7285(2) 0.0458(6) Uani 1 1 d . . .
H14A H 1.4137 0.6229 0.7634 0.069 Uiso 1 1 calc R B .
H14B H 1.3537 0.7375 0.7142 0.069 Uiso 1 1 calc R . .
H14C H 1.3573 0.6172 0.6696 0.069 Uiso 1 1 calc R . .
P1A P 0.97084(18) 0.73593(15) 0.62412(10) 0.0287(3) Uani 0.50 1 d P B 1
C6A C 1.1486(7) 0.6541(6) 0.5517(4) 0.0492(15) Uani 0.50 1 d P B 1
H6A1 H 1.1351 0.6344 0.4904 0.074 Uiso 0.50 1 calc PR B 1
H6A2 H 1.1812 0.5845 0.5839 0.074 Uiso 0.50 1 calc PR B 1
H6A3 H 1.2241 0.6999 0.5424 0.074 Uiso 0.50 1 calc PR B 1
C7A C 0.8507(8) 0.6359(6) 0.6195(4) 0.0410(14) Uani 0.50 1 d P B 1
H7A1 H 0.7476 0.6704 0.6519 0.062 Uiso 0.50 1 calc PR B 1
H7A2 H 0.8848 0.5658 0.6506 0.062 Uiso 0.50 1 calc PR B 1
H7A3 H 0.8559 0.6185 0.5536 0.062 Uiso 0.50 1 calc PR B 1
C8A C 0.9291(8) 0.8321(6) 0.5293(4) 0.0471(14) Uani 0.50 1 d P B 1
H8A1 H 0.9449 0.7876 0.4713 0.071 Uiso 0.50 1 calc PR B 1
H8A2 H 0.9951 0.8857 0.5184 0.071 Uiso 0.50 1 calc PR B 1
H8A3 H 0.8253 0.8742 0.5480 0.071 Uiso 0.50 1 calc PR B 1
P1B P 1.01666(19) 0.68640(15) 0.61710(11) 0.0298(3) Uani 0.50 1 d P B 2
C7B C 0.9042(9) 0.5818(7) 0.6135(5) 0.0508(19) Uani 0.50 1 d P B 2
H7B1 H 0.7984 0.6194 0.6301 0.076 Uiso 0.50 1 calc PR B 2
H7B2 H 0.9234 0.5223 0.6586 0.076 Uiso 0.50 1 calc PR B 2
H7B3 H 0.9308 0.5478 0.5498 0.076 Uiso 0.50 1 calc PR B 2
C6B C 1.2030(7) 0.5980(5) 0.5640(4) 0.0415(13) Uani 0.50 1 d P B 2
H6B1 H 1.2309 0.5401 0.6084 0.062 Uiso 0.50 1 calc PR B 2
H6B2 H 1.2760 0.6460 0.5497 0.062 Uiso 0.50 1 calc PR B 2
H6B3 H 1.2009 0.5610 0.5057 0.062 Uiso 0.50 1 calc PR B 2
C8B C 0.9979(7) 0.7609(7) 0.5078(4) 0.0492(14) Uani 0.50 1 d P B 2
H8B1 H 1.0194 0.7052 0.4560 0.074 Uiso 0.50 1 calc PR B 2
H8B2 H 1.0682 0.8111 0.4929 0.074 Uiso 0.50 1 calc PR B 2
H8B3 H 0.8961 0.8060 0.5165 0.074 Uiso 0.50 1 calc PR B 2
P3 P 1.15085(6) 0.66465(4) 0.80070(4) 0.02699(11) Uani 1 1 d . B .
P5A P 0.75331(13) 0.95488(12) 0.75885(11) 0.0288(3) Uani 0.51 1 d P B 1
C18A C 0.7869(5) 1.0683(4) 0.6738(4) 0.0366(10) Uani 0.51 1 d P B 1
H18A H 0.7032 1.1341 0.6897 0.055 Uiso 0.51 1 calc PR B 1
H18B H 0.7964 1.0401 0.6099 0.055 Uiso 0.51 1 calc PR B 1
H18C H 0.8789 1.0906 0.6767 0.055 Uiso 0.51 1 calc PR B 1
C19A C 0.6514(6) 1.0424(5) 0.8655(4) 0.0468(14) Uani 0.51 1 d P B 1
H19A H 0.7213 1.0744 0.8903 0.070 Uiso 0.51 1 calc PR B 1
H19B H 0.6030 0.9952 0.9132 0.070 Uiso 0.51 1 calc PR B 1
H19C H 0.5759 1.1040 0.8497 0.070 Uiso 0.51 1 calc PR B 1
C20A C 0.5989(5) 0.9165(6) 0.7209(5) 0.0520(16) Uani 0.51 1 d P B 1
H20A H 0.5609 0.8593 0.7627 0.078 Uiso 0.51 1 calc PR B 1
H20B H 0.6347 0.8855 0.6561 0.078 Uiso 0.51 1 calc PR B 1
H20C H 0.5190 0.9841 0.7236 0.078 Uiso 0.51 1 calc PR B 1
P5B P 0.76902(15) 0.91562(13) 0.71819(12) 0.0294(3) Uani 0.49 1 d P B 2
C18B C 0.6353(6) 0.8538(6) 0.6767(4) 0.0419(13) Uani 0.49 1 d P B 2
H18D H 0.5981 0.8002 0.7228 0.063 Uiso 0.49 1 calc PR B 2
H18E H 0.6845 0.8139 0.6160 0.063 Uiso 0.49 1 calc PR B 2
H18F H 0.5519 0.9144 0.6689 0.063 Uiso 0.49 1 calc PR B 2
C19B C 0.6438(6) 1.0194(4) 0.8077(5) 0.0415(12) Uani 0.49 1 d P B 2
H19D H 0.5648 1.0646 0.7813 0.062 Uiso 0.49 1 calc PR B 2
H19E H 0.7003 1.0696 0.8268 0.062 Uiso 0.49 1 calc PR B 2
H19F H 0.5994 0.9795 0.8627 0.062 Uiso 0.49 1 calc PR B 2
C20B C 0.8117(7) 1.0144(6) 0.6222(5) 0.0539(16) Uani 0.49 1 d P B 2
H20D H 0.7240 1.0759 0.6250 0.081 Uiso 0.49 1 calc PR B 2
H20E H 0.8389 0.9735 0.5613 0.081 Uiso 0.49 1 calc PR B 2
H20F H 0.8950 1.0463 0.6292 0.081 Uiso 0.49 1 calc PR B 2
P2 P 0.79499(5) 0.75220(4) 0.90525(4) 0.02254(10) Uani 1 1 d . B .
P4A P 1.0880(6) 0.9472(3) 0.7774(3) 0.0228(5) Uani 0.64 1 d P B 1
C15A C 1.0004(5) 1.0904(3) 0.8257(4) 0.0451(10) Uani 0.64 1 d P B 1
H15A H 1.0763 1.1356 0.8183 0.068 Uiso 0.64 1 calc PR B 1
H15B H 0.9526 1.0866 0.8928 0.068 Uiso 0.64 1 calc PR B 1
H15C H 0.9254 1.1258 0.7920 0.068 Uiso 0.64 1 calc PR B 1
C17A C 1.2327(6) 0.9245(5) 0.8465(4) 0.0298(10) Uani 0.64 1 d P B 1
H17A H 1.2824 0.9884 0.8378 0.045 Uiso 0.64 1 calc PR B 1
H17B H 1.3062 0.8540 0.8245 0.045 Uiso 0.64 1 calc PR B 1
H17C H 1.1854 0.9192 0.9135 0.045 Uiso 0.64 1 calc PR B 1
C16A C 1.1990(7) 0.9807(5) 0.6628(4) 0.0363(11) Uani 0.64 1 d P B 1
H16A H 1.1329 1.0109 0.6218 0.054 Uiso 0.64 1 calc PR B 1
H16B H 1.2694 0.9117 0.6336 0.054 Uiso 0.64 1 calc PR B 1
H16C H 1.2541 1.0376 0.6720 0.054 Uiso 0.64 1 calc PR B 1
P4B P 1.0924(12) 0.9360(7) 0.7588(6) 0.0360(18) Uani 0.36 1 d P B 2
C15B C 0.9909(12) 1.0889(9) 0.7846(8) 0.058(3) Uiso 0.36 1 d P B 2
H15D H 0.9168 1.0948 0.8452 0.087 Uiso 0.36 1 calc PR B 2
H15E H 0.9408 1.1158 0.7345 0.087 Uiso 0.36 1 calc PR B 2
H15F H 1.0623 1.1353 0.7876 0.087 Uiso 0.36 1 calc PR B 2
C16B C 1.2257(14) 0.9522(10) 0.6476(9) 0.040(3) Uiso 0.36 1 d P B 2
H16D H 1.2717 1.0157 0.6543 0.060 Uiso 0.36 1 calc PR B 2
H16E H 1.1735 0.9674 0.5970 0.060 Uiso 0.36 1 calc PR B 2
H16F H 1.3029 0.8823 0.6323 0.060 Uiso 0.36 1 calc PR B 2
C17B C 1.2055(14) 0.9442(11) 0.8365(10) 0.041(4) Uiso 0.36 1 d P B 2
H17D H 1.2857 0.8759 0.8283 0.062 Uiso 0.36 1 calc PR B 2
H17E H 1.1452 0.9501 0.9016 0.062 Uiso 0.36 1 calc PR B 2
H17F H 1.2486 1.0113 0.8227 0.062 Uiso 0.36 1 calc PR B 2

loop_
_atom_site_aniso_label
_atom_site_aniso_U_11
_atom_site_aniso_U_22
_atom_site_aniso_U_33
_atom_site_aniso_U_23
_atom_site_aniso_U_13
_atom_site_aniso_U_12
Rh1 0.01879(8) 0.03193(9) 0.02832(9) 0.01615(6) -0.01117(6) -0.01032(6)
N1 0.0262(9) 0.0273(9) 0.0378(10) -0.0004(7) -0.0063(7) -0.0007(7)
F1A 0.058(5) 0.068(5) 0.177(11) -0.069(6) -0.076(6) 0.032(4)
F2A 0.050(3) 0.072(4) 0.0291(17) -0.0233(19) 0.0050(16) -0.025(3)
F3A 0.082(3) 0.090(3) 0.0432(18) 0.016(2) -0.020(2) -0.067(3)
F1B 0.043(4) 0.075(4) 0.076(4) -0.018(3) -0.031(3) -0.002(3)
F2B 0.091(7) 0.041(3) 0.129(8) -0.050(4) -0.071(5) 0.026(4)
F3B 0.097(5) 0.162(7) 0.048(3) 0.015(5) -0.020(3) -0.103(5)
N2 0.0267(9) 0.0273(9) 0.0441(11) -0.0006(8) -0.0099(8) -0.0018(7)
F4A 0.054(5) 0.145(11) 0.052(5) -0.029(5) -0.020(4) -0.032(5)
F5A 0.098(7) 0.144(10) 0.082(7) -0.089(7) -0.057(6) 0.071(6)
F6A 0.057(6) 0.112(8) 0.054(6) 0.027(6) -0.029(4) -0.064(6)
F5B 0.089(3) 0.0553(19) 0.050(2) -0.0186(16) -0.0072(19) -0.034(2)
F6B 0.047(3) 0.140(6) 0.087(4) -0.039(4) -0.033(3) -0.010(3)
F4B 0.132(6) 0.120(5) 0.030(2) 0.013(3) -0.020(3) -0.097(5)
C1 0.0389(13) 0.0543(15) 0.0357(12) -0.0100(11) -0.0032(10) -0.0175(11)
C2 0.0255(10) 0.0396(12) 0.0314(11) -0.0109(9) 0.0024(8) -0.0085(9)
C3 0.0339(12) 0.0654(17) 0.0299(11) -0.0137(11) 0.0069(9) -0.0233(12)
C4 0.0224(9) 0.0348(11) 0.0352(11) -0.0111(9) -0.0023(8) -0.0020(8)
C5 0.0387(13) 0.0573(16) 0.0437(14) -0.0121(13) -0.0090(11) -0.0126(12)
C9 0.0575(17) 0.0544(16) 0.0507(16) -0.0255(13) 0.0170(13) -0.0310(14)
C10 0.0217(10) 0.0401(13) 0.0605(16) 0.0213(11) -0.0056(10) -0.0070(9)
C11 0.0291(10) 0.0270(10) 0.0336(11) 0.0112(8) -0.0053(8) -0.0046(8)
C12 0.0308(11) 0.0584(16) 0.0448(14) 0.0255(12) -0.0190(10) -0.0108(11)
C13 0.0417(14) 0.0230(11) 0.080(2) -0.0055(12) 0.0163(14) -0.0013(10)
C14 0.0253(11) 0.0384(13) 0.0605(16) -0.0009(12) 0.0089(11) -0.0010(9)
P1A 0.0320(8) 0.0401(9) 0.0183(6) -0.0023(6) -0.0040(5) -0.0191(6)
C6A 0.042(3) 0.063(4) 0.038(3) -0.028(3) 0.009(3) -0.019(3)
C7A 0.050(4) 0.055(4) 0.027(3) -0.007(3) -0.009(3) -0.031(3)
C8A 0.066(4) 0.070(4) 0.022(2) 0.015(3) -0.017(2) -0.045(3)
P1B 0.0381(9) 0.0369(8) 0.0186(6) -0.0004(6) -0.0022(6) -0.0225(7)
C7B 0.058(5) 0.058(4) 0.040(3) -0.023(3) 0.008(3) -0.040(4)
C6B 0.047(3) 0.040(3) 0.028(2) -0.017(2) 0.012(2) -0.011(3)
C8B 0.054(4) 0.079(4) 0.024(2) 0.013(3) -0.013(2) -0.031(3)
P3 0.0192(2) 0.0230(2) 0.0332(3) 0.0027(2) -0.0012(2) 0.00116(18)
P5A 0.0163(5) 0.0329(7) 0.0324(7) 0.0168(5) -0.0029(5) -0.0004(5)
C18A 0.025(2) 0.037(3) 0.040(3) 0.020(2) -0.0036(19) 0.0010(18)
C19A 0.038(3) 0.031(3) 0.047(3) 0.012(2) 0.014(2) 0.016(2)
C20A 0.020(2) 0.075(4) 0.066(4) 0.043(3) -0.019(2) -0.017(3)
P5B 0.0219(6) 0.0333(7) 0.0369(8) 0.0196(6) -0.0141(6) -0.0086(5)
C18B 0.029(3) 0.061(4) 0.043(3) 0.012(3) -0.019(2) -0.013(2)
C19B 0.026(2) 0.022(2) 0.069(4) 0.009(3) -0.008(3) 0.0022(18)
C20B 0.047(3) 0.057(4) 0.063(4) 0.045(3) -0.025(3) -0.016(3)
P2 0.0187(2) 0.0194(2) 0.0271(2) 0.00298(18) -0.00257(18) -0.00277(17)
P4A 0.0199(7) 0.0156(10) 0.0297(11) 0.0030(10) -0.0009(8) -0.0029(7)
C15A 0.053(3) 0.0202(18) 0.054(3) -0.0001(18) -0.007(2) 0.0016(16)
C17A 0.029(2) 0.029(2) 0.038(2) 0.0005(18) -0.017(2) -0.0113(18)
C16A 0.037(3) 0.034(3) 0.038(3) 0.010(2) 0.001(2) -0.020(2)
P4B 0.0225(13) 0.0260(16) 0.054(4) -0.0107(17) 0.002(2) -0.0063(10)

loop_
_atom_type_symbol
_atom_type_description
_atom_type_scat_dispersion_real
_atom_type_scat_dispersion_imag
_atom_type_scat_source
C C 0.0033 0.0016 'International Tables Vol C Tables 4.2.6.8 and 6.1.1.4'
H H 0.0000 0.0000 'International Tables Vol C Tables 4.2.6.8 and 6.1.1.4'
N N 0.0061 0.0033 'International Tables Vol C Tables 4.2.6.8 and 6.1.1.4'
F F 0.0171 0.0103 'International Tables Vol C Tables 4.2.6.8 and 6.1.1.4'
P P 0.1023 0.0942 'International Tables Vol C Tables 4.2.6.8 and 6.1.1.4'
Rh Rh -1.1178 0.9187 'International Tables Vol C Tables 4.2.6.8 and 6.1.1.4'

loop_
_geom_angle_atom_site_label_1
_geom_angle_atom_site_label_2
_geom_angle_atom_site_label_3
_geom_angle
P1A Rh1 P5B 74.06(7)
P1A Rh1 P4B 110.7(2)
P5B Rh1 P4B 94.3(2)
P1A Rh1 P3 98.00(5)
P5B Rh1 P3 171.65(5)
P4B Rh1 P3 90.9(2)
P1A Rh1 P2 123.02(5)
P5B Rh1 P2 92.76(5)
P4B Rh1 P2 125.7(2)
P3 Rh1 P2 89.45(3)
P1A Rh1 P4A 117.20(12)
P5B Rh1 P4A 95.17(11)
P3 Rh1 P4A 90.78(11)
P2 Rh1 P4A 119.09(12)
P1A Rh1 P5A 91.69(6)
P4B Rh1 P5A 85.6(2)
P3 Rh1 P5A 170.31(4)
P2 Rh1 P5A 85.26(4)
P4A Rh1 P5A 84.73(12)
P5B Rh1 P1B 88.06(7)
P4B Rh1 P1B 113.3(2)
P3 Rh1 P1B 83.89(5)
P2 Rh1 P1B 120.71(4)
P4A Rh1 P1B 119.84(12)
P5A Rh1 P1B 105.79(6)
C2 N1 N2 107.35(19)
C4 N2 N1 107.19(18)
F2B C1 F3B 115.4(7)
F1A C1 F2A 107.1(6)
F1A C1 F3A 109.6(6)
F2A C1 F3A 100.4(4)
F2B C1 F1B 99.4(8)
F3B C1 F1B 95.0(6)
F2B C1 C2 117.6(6)
F1A C1 C2 115.5(5)
F3B C1 C2 113.8(3)
F2A C1 C2 112.7(4)
F3A C1 C2 110.5(3)
F1B C1 C2 111.9(7)
N1 C2 C3 111.5(2)
N1 C2 C1 119.7(2)
C3 C2 C1 128.8(2)
C4 C3 C2 102.0(2)
C4 C3 H3 129.0
C2 C3 H3 129.0
N2 C4 C3 112.0(2)
N2 C4 C5 119.6(2)
C3 C4 C5 128.4(2)
F4B C5 F6B 104.6(6)
F6A C5 F5A 111.2(10)
F6B C5 F5B 102.9(6)
F6A C5 F4A 108.1(8)
F5A C5 F4A 95.1(10)
F4B C5 C4 115.3(4)
F6B C5 C4 111.8(5)
F6A C5 C4 117.3(7)
F5A C5 C4 115.3(5)
F5B C5 C4 112.6(4)
F4A C5 C4 107.1(7)
P2 C9 H9A 109.5
P2 C9 H9B 109.5
H9A C9 H9B 109.5
P2 C9 H9C 109.5
H9A C9 H9C 109.5
H9B C9 H9C 109.5
P2 C10 H10A 109.5
P2 C10 H10B 109.5
H10A C10 H10B 109.5
P2 C10 H10C 109.5
H10A C10 H10C 109.5
H10B C10 H10C 109.5
P2 C11 H11A 109.5
P2 C11 H11B 109.5
H11A C11 H11B 109.5
P2 C11 H11C 109.5
H11A C11 H11C 109.5
H11B C11 H11C 109.5
P3 C12 H12A 109.5
P3 C12 H12B 109.5
H12A C12 H12B 109.5
P3 C12 H12C 109.5
H12A C12 H12C 109.5
H12B C12 H12C 109.5
P3 C13 H13A 109.5
P3 C13 H13B 109.5
H13A C13 H13B 109.5
P3 C13 H13C 109.5
H13A C13 H13C 109.5
H13B C13 H13C 109.5
P3 C14 H14A 109.5
P3 C14 H14B 109.5
H14A C14 H14B 109.5
P3 C14 H14C 109.5
H14A C14 H14C 109.5
H14B C14 H14C 109.5
C6A P1A C8A 95.0(4)
C6A P1A C7A 99.4(3)
C8A P1A C7A 100.2(3)
C6A P1A Rh1 120.3(2)
C8A P1A Rh1 122.0(2)
C7A P1A Rh1 115.4(2)
C7B P1B C8B 99.3(3)
C7B P1B C6B 99.0(3)
C8B P1B C6B 94.6(3)
C7B P1B Rh1 116.9(2)
C8B P1B Rh1 118.8(3)
C6B P1B Rh1 123.2(2)
P1B C7B H7B1 109.5
P1B C7B H7B2 109.5
H7B1 C7B H7B2 109.5
P1B C7B H7B3 109.5
H7B1 C7B H7B3 109.5
H7B2 C7B H7B3 109.5
P1B C6B H6B1 109.5
P1B C6B H6B2 109.5
H6B1 C6B H6B2 109.5
P1B C6B H6B3 109.5
H6B1 C6B H6B3 109.5
H6B2 C6B H6B3 109.5
P1B C8B H8B1 109.5
P1B C8B H8B2 109.5
H8B1 C8B H8B2 109.5
P1B C8B H8B3 109.5
H8B1 C8B H8B3 109.5
H8B2 C8B H8B3 109.5
C13 P3 C12 100.23(15)
C13 P3 C14 100.37(12)
C12 P3 C14 99.25(13)
C13 P3 Rh1 117.12(11)
C12 P3 Rh1 118.47(9)
C14 P3 Rh1 117.94(10)
C20A P5A C19A 101.0(3)
C20A P5A C18A 98.2(2)
C19A P5A C18A 99.8(3)
C20A P5A Rh1 115.9(2)
C19A P5A Rh1 119.3(2)
C18A P5A Rh1 118.88(16)
C18B P5B C19B 101.2(3)
C18B P5B C20B 99.6(3)
C19B P5B C20B 98.3(3)
C18B P5B Rh1 119.8(2)
C19B P5B Rh1 114.6(2)
C20B P5B Rh1 119.6(2)
P5B C18B H18D 109.5
P5B C18B H18E 109.5
H18D C18B H18E 109.5
P5B C18B H18F 109.5
H18D C18B H18F 109.5
H18E C18B H18F 109.5
P5B C19B H19D 109.5
P5B C19B H19E 109.5
H19D C19B H19E 109.5
P5B C19B H19F 109.5
H19D C19B H19F 109.5
H19E C19B H19F 109.5
P5B C20B H20D 109.5
P5B C20B H20E 109.5
H20D C20B H20E 109.5
P5B C20B H20F 109.5
H20D C20B H20F 109.5
H20E C20B H20F 109.5
C9 P2 C11 99.31(14)
C9 P2 C10 100.35(14)
C11 P2 C10 92.95(10)
C9 P2 Rh1 112.85(9)
C11 P2 Rh1 123.44(7)
C10 P2 Rh1 123.08(9)
C15A P4A C16A 100.0(3)
C15A P4A C17A 94.3(3)
C16A P4A C17A 99.7(4)
C15A P4A Rh1 125.0(3)
C16A P4A Rh1 113.4(3)
C17A P4A Rh1 119.8(3)
C17B P4B C16B 98.4(8)
C17B P4B C15B 92.0(7)
C16B P4B C15B 99.6(7)
C17B P4B Rh1 123.0(6)
C16B P4B Rh1 119.2(6)
C15B P4B Rh1 118.9(6)
P4B C15B H15D 109.5
P4B C15B H15E 109.5
H15D C15B H15E 109.5
P4B C15B H15F 109.5
H15D C15B H15F 109.5
H15E C15B H15F 109.5
P4B C16B H16D 109.5
P4B C16B H16E 109.5
H16D C16B H16E 109.5
P4B C16B H16F 109.5
H16D C16B H16F 109.5
H16E C16B H16F 109.5
P4B C17B H17D 109.5
P4B C17B H17E 109.5
H17D C17B H17E 109.5
P4B C17B H17F 109.5
H17D C17B H17F 109.5
H17E C17B H17F 109.5

loop_
_geom_bond_atom_site_label_1
_geom_bond_atom_site_label_2
_geom_bond_distance
Rh1 P1A 2.2236(16)
Rh1 P5B 2.2697(15)
Rh1 P4B 2.271(10)
Rh1 P3 2.3160(9)
Rh1 P2 2.3673(8)
Rh1 P4A 2.399(5)
Rh1 P5A 2.4044(15)
Rh1 P1B 2.5059(17)
N1 C2 1.345(3)
N1 N2 1.359(3)
F1A C1 1.298(8)
F2A C1 1.325(5)
F3A C1 1.394(5)
F1B C1 1.395(10)
F2B C1 1.297(8)
F3B C1 1.309(6)
N2 C4 1.338(3)
F4A C5 1.359(11)
F5A C5 1.336(8)
F6A C5 1.324(10)
F5B C5 1.356(5)
F6B C5 1.322(7)
F4B C5 1.314(6)
C1 C2 1.476(3)
C2 C3 1.388(3)
C3 C4 1.387(3)
C3 H3 0.9500
C4 C5 1.474(3)
C9 P2 1.826(3)
C9 H9A 0.9800
C9 H9B 0.9800
C9 H9C 0.9800
C10 P2 1.848(2)
C10 H10A 0.9800
C10 H10B 0.9800
C10 H10C 0.9800
C11 P2 1.836(2)
C11 H11A 0.9800
C11 H11B 0.9800
C11 H11C 0.9800
C12 P3 1.841(3)
C12 H12A 0.9800
C12 H12B 0.9800
C12 H12C 0.9800
C13 P3 1.838(3)
C13 H13A 0.9800
C13 H13B 0.9800
C13 H13C 0.9800
C14 P3 1.846(2)
C14 H14A 0.9800
C14 H14B 0.9800
C14 H14C 0.9800
P1A C6A 1.843(6)
P1A C8A 1.847(6)
P1A C7A 1.848(6)
C6A H6A1 0.9800
C6A H6A2 0.9800
C6A H6A3 0.9800
C7A H7A1 0.9800
C7A H7A2 0.9800
C7A H7A3 0.9800
C8A H8A1 0.9800
C8A H8A2 0.9800
C8A H8A3 0.9800
P1B C7B 1.834(7)
P1B C8B 1.841(6)
P1B C6B 1.848(6)
C7B H7B1 0.9800
C7B H7B2 0.9800
C7B H7B3 0.9800
C6B H6B1 0.9800
C6B H6B2 0.9800
C6B H6B3 0.9800
C8B H8B1 0.9800
C8B H8B2 0.9800
C8B H8B3 0.9800
P5A C20A 1.841(6)
P5A C19A 1.841(6)
P5A C18A 1.853(5)
C18A H18A 0.9800
C18A H18B 0.9800
C18A H18C 0.9800
C19A H19A 0.9800
C19A H19B 0.9800
C19A H19C 0.9800
C20A H20A 0.9800
C20A H20B 0.9800
C20A H20C 0.9800
P5B C18B 1.833(6)
P5B C19B 1.837(6)
P5B C20B 1.845(5)
C18B H18D 0.9800
C18B H18E 0.9800
C18B H18F 0.9800
C19B H19D 0.9800
C19B H19E 0.9800
C19B H19F 0.9800
C20B H20D 0.9800
C20B H20E 0.9800
C20B H20F 0.9800
P4A C15A 1.825(6)
P4A C16A 1.835(7)
P4A C17A 1.868(8)
C15A H15A 0.9800
C15A H15B 0.9800
C15A H15C 0.9800
C17A H17A 0.9800
C17A H17B 0.9800
C17A H17C 0.9800
C16A H16A 0.9800
C16A H16B 0.9800
C16A H16C 0.9800
P4B C17B 1.764(16)
P4B C16B 1.835(16)
P4B C15B 1.887(14)
C15B H15D 0.9800
C15B H15E 0.9800
C15B H15F 0.9800
C16B H16D 0.9800
C16B H16E 0.9800
C16B H16F 0.9800
C17B H17D 0.9800
C17B H17E 0.9800
C17B H17F 0.9800
